data_7225488
loop_
_publ_author_name
'Safin, Damir A.'
'Robeyns, Koen'
'Garcia, Yann'

_publ_section_title
;
 1,2,4-Triazole-based molecular switches: crystal structures, Hirshfeld
 surface analysis and optical properties
;
_journal_issue 38
_journal_name_full CrystEngComm
_journal_page_first 7284
_journal_paper_doi 10.1039/C6CE00749J
_journal_volume 18
_journal_year 2016
_chemical_formula_moiety 'C9 H7 N5 O3'
_chemical_formula_sum 'C9 H7 N5 O3'
_chemical_formula_weight 233.20
_space_group_crystal_system monoclinic
_space_group_IT_number 14
_space_group_name_Hall '-P 2yn'
_space_group_name_H-M_alt 'P 1 21/n 1'
_symmetry_space_group_name_Hall '-P 2yn'
_symmetry_space_group_name_H-M 'P 1 21/n 1'
_atom_sites_solution_hydrogens geom
_audit_creation_method SHELXL-2014/7
_audit_update_record
;
2016-02-01 deposited with the CCDC.
2016-05-20 downloaded from the CCDC.
;
_cell_angle_alpha 90
_cell_angle_beta 94.819(7)
_cell_angle_gamma 90
_cell_formula_units_Z 4
_cell_length_a 5.3288(4)
_cell_length_b 18.3034(13)
_cell_length_c 10.3561(8)
_cell_measurement_reflns_used 1695
_cell_measurement_temperature 150(2)
_cell_measurement_theta_max 25.6764
_cell_measurement_theta_min 2.9690
_cell_volume 1006.51(13)
_computing_cell_refinement
;
CrysAlisPro, Agilent Technologies,
Version 1.171.35.19 (release 27-10-2011 CrysAlis171 .NET)
(compiled Oct 27 2011,15:02:11)
;
_computing_data_collection MAR
_computing_data_reduction
;
CrysAlisPro, Agilent Technologies,
Version 1.171.35.19 (release 27-10-2011 CrysAlis171 .NET)
(compiled Oct 27 2011,15:02:11)
;
_computing_molecular_graphics 'MERCURY (Macrae et al., 2008)'
_computing_publication_material
;

'MERCURY (Macrae et al., 2008), Platon (Spek, 2009)'



;
_computing_structure_refinement 'SHELXL-2014/7 (Sheldrick, 2014)'
_computing_structure_solution 'SHELXS-97 (Sheldrick, 1990)'
_diffrn_ambient_temperature 150(2)
_diffrn_measured_fraction_theta_full 0.998
_diffrn_measured_fraction_theta_max 0.998
_diffrn_measurement_device_type 'MAR345 image plate'
_diffrn_measurement_method '95 images, \D\F 2.0\%'
_diffrn_radiation_monochromator 'Zr filter'
_diffrn_radiation_source 'Rigaku UltraX 18 rotating anode'
_diffrn_radiation_type MoK\a
_diffrn_radiation_wavelength 0.71073
_diffrn_reflns_av_R_equivalents 0.1459
_diffrn_reflns_av_unetI/netI 0.1103
_diffrn_reflns_Laue_measured_fraction_full 0.998
_diffrn_reflns_Laue_measured_fraction_max 0.998
_diffrn_reflns_limit_h_max 6
_diffrn_reflns_limit_h_min -6
_diffrn_reflns_limit_k_max 21
_diffrn_reflns_limit_k_min -21
_diffrn_reflns_limit_l_max 12
_diffrn_reflns_limit_l_min -12
_diffrn_reflns_number 6795
_diffrn_reflns_point_group_measured_fraction_full 0.998
_diffrn_reflns_point_group_measured_fraction_max 0.998
_diffrn_reflns_theta_full 25.240
_diffrn_reflns_theta_max 25.248
_diffrn_reflns_theta_min 2.975
_exptl_absorpt_coefficient_mu 0.121
_exptl_absorpt_correction_T_max 1.00000
_exptl_absorpt_correction_T_min 0.86016
_exptl_absorpt_correction_type multi-scan
_exptl_absorpt_process_details
;
CrysAlisPro, Agilent Technologies,
Version 1.171.35.19 (release 27-10-2011 CrysAlis171 .NET)
(compiled Oct 27 2011,15:02:11)
Empirical absorption correction using spherical harmonics,
 implemented in SCALE3 ABSPACK scaling algorithm.
;
_exptl_crystal_colour yellow
_exptl_crystal_density_diffrn 1.539
_exptl_crystal_description needle
_exptl_crystal_F_000 480
_exptl_crystal_size_max 0.33
_exptl_crystal_size_mid 0.10
_exptl_crystal_size_min 0.10
_refine_diff_density_max 0.259
_refine_diff_density_min -0.241
_refine_diff_density_rms 0.068
_refine_ls_extinction_method none
_refine_ls_goodness_of_fit_ref 0.999
_refine_ls_hydrogen_treatment constr
_refine_ls_matrix_type full
_refine_ls_number_parameters 155
_refine_ls_number_reflns 1826
_refine_ls_number_restraints 0
_refine_ls_restrained_S_all 0.999
_refine_ls_R_factor_all 0.1234
_refine_ls_R_factor_gt 0.0696
_refine_ls_shift/su_max 0.000
_refine_ls_shift/su_mean 0.000
_refine_ls_structure_factor_coef Fsqd
_refine_ls_weighting_details 'w=1/[\s^2^(Fo^2^)+(0.0674P)^2^] where P=(Fo^2^+2Fc^2^)/3'
_refine_ls_weighting_scheme calc
_refine_ls_wR_factor_gt 0.1405
_refine_ls_wR_factor_ref 0.1670
_reflns_Friedel_coverage 0.000
_reflns_number_gt 1105
_reflns_number_total 1826
_reflns_threshold_expression 'I > 2\s(I)'
_cod_data_source_file c6ce00749j2.cif
_cod_data_source_block 2
_cod_depositor_comments 'Adding full bibliography for 7225488--7225494.cif.'
_cod_original_cell_volume 1006.52(13)
_cod_database_code 7225488
_shelx_shelxl_version_number 2014/7
_shelx_space_group_comment
;
The symmetry employed for this shelxl refinement is uniquely defined
by the following loop, which should always be used as a source of
symmetry information in preference to the above space-group names.
They are only intended as comments.
;

loop_
_space_group_symop_operation_xyz
'x, y, z'
'-x+1/2, y+1/2, -z+1/2'
'-x, -y, -z'
'x-1/2, -y-1/2, z-1/2'

loop_
_atom_site_label
_atom_site_type_symbol
_atom_site_fract_x
_atom_site_fract_y
_atom_site_fract_z
_atom_site_U_iso_or_equiv
_atom_site_adp_type
_atom_site_occupancy
_atom_site_site_symmetry_order
_atom_site_calc_flag
_atom_site_refinement_flags_posn
_atom_site_refinement_flags_adp
N1 N -0.1594(6) 0.78982(16) -0.0077(3) 0.0342(8) Uani 1 1 d . .
N2 N 0.0019(6) 0.83773(16) 0.0621(3) 0.0376(8) Uani 1 1 d . .
C3 C 0.1841(7) 0.79865(17) 0.1158(4) 0.0332(9) Uani 1 1 d . .
H3 H 0.3222 0.8174 0.1698 0.040 Uiso 1 1 calc R U
N4 N 0.1503(5) 0.72692(14) 0.0842(3) 0.0261(7) Uani 1 1 d . .
C5 C -0.0646(7) 0.72467(18) 0.0082(4) 0.0318(9) Uani 1 1 d . .
H5 H -0.1381 0.6815 -0.0291 0.038 Uiso 1 1 calc R U
N6 N 0.2873(5) 0.66354(14) 0.1172(3) 0.0291(7) Uani 1 1 d . .
C7 C 0.4885(6) 0.67101(18) 0.1912(3) 0.0271(8) Uani 1 1 d . .
H7 H 0.5379 0.7182 0.2217 0.033 Uiso 1 1 calc R U
C8 C 0.6437(7) 0.60810(17) 0.2297(3) 0.0276(8) Uani 1 1 d . .
C9 C 0.8649(6) 0.61914(17) 0.3117(3) 0.0263(8) Uani 1 1 d . .
C10 C 1.0186(7) 0.55972(18) 0.3498(3) 0.0318(9) Uani 1 1 d . .
H10 H 1.1678 0.5672 0.4051 0.038 Uiso 1 1 calc R U
C11 C 0.9538(7) 0.49035(18) 0.3072(3) 0.0314(9) Uani 1 1 d . .
H11 H 1.0591 0.4499 0.3315 0.038 Uiso 1 1 calc R U
C12 C 0.7329(7) 0.48031(17) 0.2284(3) 0.0275(8) Uani 1 1 d . .
C13 C 0.5780(6) 0.53772(18) 0.1893(3) 0.0283(9) Uani 1 1 d . .
H13 H 0.4277 0.5293 0.1353 0.034 Uiso 1 1 calc R U
O14 O 0.9195(5) 0.68772(12) 0.3482(2) 0.0343(7) Uani 1 1 d . .
H14 H 1.0566 0.6884 0.3946 0.051 Uiso 1 1 calc R U
N15 N 0.6613(6) 0.40710(15) 0.1851(3) 0.0314(8) Uani 1 1 d . .
O16 O 0.4474(5) 0.39777(13) 0.1328(3) 0.0410(7) Uani 1 1 d . .
O17 O 0.8169(5) 0.35752(12) 0.2036(3) 0.0398(7) Uani 1 1 d . .

loop_
_atom_site_aniso_label
_atom_site_aniso_U_11
_atom_site_aniso_U_22
_atom_site_aniso_U_33
_atom_site_aniso_U_23
_atom_site_aniso_U_13
_atom_site_aniso_U_12
N1 0.0285(18) 0.0313(16) 0.0413(19) 0.0006(14) -0.0050(14) 0.0048(14)
N2 0.038(2) 0.0294(16) 0.043(2) -0.0032(14) -0.0102(16) 0.0031(14)
C3 0.030(2) 0.0240(19) 0.044(2) -0.0027(17) -0.0112(18) -0.0020(16)
N4 0.0230(16) 0.0219(15) 0.0319(17) 0.0008(12) -0.0066(13) 0.0010(12)
C5 0.028(2) 0.0281(19) 0.037(2) 0.0009(16) -0.0068(17) -0.0011(16)
N6 0.0258(18) 0.0198(14) 0.0400(19) 0.0007(13) -0.0068(15) 0.0028(12)
C7 0.023(2) 0.0256(18) 0.031(2) 0.0004(15) -0.0043(16) -0.0022(15)
C8 0.027(2) 0.0205(17) 0.034(2) -0.0006(15) -0.0022(16) -0.0001(14)
C9 0.023(2) 0.0252(18) 0.030(2) -0.0002(15) -0.0024(16) -0.0041(15)
C10 0.025(2) 0.033(2) 0.036(2) -0.0022(16) -0.0086(17) -0.0014(16)
C11 0.027(2) 0.029(2) 0.036(2) 0.0034(16) -0.0045(17) 0.0035(15)
C12 0.028(2) 0.0188(17) 0.034(2) 0.0016(15) -0.0036(17) -0.0006(14)
C13 0.023(2) 0.0302(19) 0.031(2) 0.0014(16) -0.0054(16) -0.0046(15)
O14 0.0294(16) 0.0247(13) 0.0463(17) -0.0025(11) -0.0114(12) -0.0039(10)
N15 0.0319(19) 0.0246(16) 0.0365(19) 0.0003(13) -0.0052(15) 0.0007(14)
O16 0.0352(17) 0.0313(14) 0.0537(18) -0.0047(12) -0.0120(14) -0.0051(12)
O17 0.0388(17) 0.0269(13) 0.0520(17) 0.0000(12) -0.0056(13) 0.0064(12)

loop_
_atom_type_symbol
_atom_type_description
_atom_type_scat_dispersion_real
_atom_type_scat_dispersion_imag
_atom_type_scat_source
C C 0.0033 0.0016 'International Tables Vol C Tables 4.2.6.8 and 6.1.1.4'
H H 0.0000 0.0000 'International Tables Vol C Tables 4.2.6.8 and 6.1.1.4'
N N 0.0061 0.0033 'International Tables Vol C Tables 4.2.6.8 and 6.1.1.4'
O O 0.0106 0.0060 'International Tables Vol C Tables 4.2.6.8 and 6.1.1.4'

loop_
_geom_angle_atom_site_label_1
_geom_angle_atom_site_label_2
_geom_angle_atom_site_label_3
_geom_angle
C5 N1 N2 107.3(3)
C3 N2 N1 106.5(3)
N2 C3 N4 110.5(3)
N2 C3 H3 124.7
N4 C3 H3 124.7
C5 N4 C3 105.1(3)
C5 N4 N6 121.6(3)
C3 N4 N6 133.3(3)
N1 C5 N4 110.6(3)
N1 C5 H5 124.7
N4 C5 H5 124.7
C7 N6 N4 117.1(3)
N6 C7 C8 120.8(3)
N6 C7 H7 119.6
C8 C7 H7 119.6
C13 C8 C9 119.4(3)
C13 C8 C7 121.9(3)
C9 C8 C7 118.7(3)
O14 C9 C10 122.9(3)
O14 C9 C8 117.2(3)
C10 C9 C8 120.0(3)
C11 C10 C9 120.1(3)
C11 C10 H10 120.0
C9 C10 H10 120.0
C10 C11 C12 119.2(3)
C10 C11 H11 120.4
C12 C11 H11 120.4
C13 C12 C11 122.0(3)
C13 C12 N15 118.6(3)
C11 C12 N15 119.4(3)
C12 C13 C8 119.3(3)
C12 C13 H13 120.3
C8 C13 H13 120.3
C9 O14 H14 109.5
O16 N15 O17 123.5(3)
O16 N15 C12 118.2(3)
O17 N15 C12 118.3(3)

loop_
_geom_bond_atom_site_label_1
_geom_bond_atom_site_label_2
_geom_bond_distance
N1 C5 1.300(4)
N1 N2 1.388(4)
N2 C3 1.294(4)
C3 N4 1.362(4)
C3 H3 0.9500
N4 C5 1.335(4)
N4 N6 1.398(4)
C5 H5 0.9500
N6 C7 1.272(4)
C7 C8 1.454(5)
C7 H7 0.9500
C8 C13 1.390(5)
C8 C9 1.408(5)
C9 O14 1.336(4)
C9 C10 1.398(5)
C10 C11 1.378(5)
C10 H10 0.9500
C11 C12 1.387(5)
C11 H11 0.9500
C12 C13 1.376(5)
C12 N15 1.454(4)
C13 H13 0.9500
O14 H14 0.8400
N15 O16 1.232(4)
N15 O17 1.233(4)

loop_
_geom_torsion_atom_site_label_1
_geom_torsion_atom_site_label_2
_geom_torsion_atom_site_label_3
_geom_torsion_atom_site_label_4
_geom_torsion
C5 N1 N2 C3 0.0(4)
N1 N2 C3 N4 0.2(4)
N2 C3 N4 C5 -0.3(4)
N2 C3 N4 N6 -179.1(3)
N2 N1 C5 N4 -0.1(4)
C3 N4 C5 N1 0.2(4)
N6 N4 C5 N1 179.2(3)
C5 N4 N6 C7 -179.3(3)
C3 N4 N6 C7 -0.6(6)
N4 N6 C7 C8 -179.5(3)
N6 C7 C8 C13 -0.9(6)
N6 C7 C8 C9 179.9(3)
C13 C8 C9 O14 -179.8(3)
C7 C8 C9 O14 -0.6(5)
C13 C8 C9 C10 1.2(5)
C7 C8 C9 C10 -179.7(3)
O14 C9 C10 C11 -179.0(3)
C8 C9 C10 C11 0.0(5)
C9 C10 C11 C12 -1.2(5)
C10 C11 C12 C13 1.2(6)
C10 C11 C12 N15 -178.9(3)
C11 C12 C13 C8 0.0(5)
N15 C12 C13 C8 -179.9(3)
C9 C8 C13 C12 -1.2(5)
C7 C8 C13 C12 179.7(3)
C13 C12 N15 O16 -11.4(5)
C11 C12 N15 O16 168.7(3)
C13 C12 N15 O17 169.3(3)
C11 C12 N15 O17 -10.6(5)
